data_4518140
loop_
_publ_author_name
'Shang, Xiaobo'
'Song, Inho'
'Lee, Jeong Hyeon'
'Choi, Wanuk'
'Ahn, Jaeyong'
'Ohtsu, Hiroyoshi'
'Kim, Jin Chul'
'Koo, Jin Young'
'Kwak, Sang Kyu'
'Oh, Joon Hak'

_publ_section_title
;
 Surface-Doped Quasi-2D Chiral Organic Single Crystals for Chiroptical
 Sensing
;
_journal_name_full 'ACS Nano'
_journal_paper_doi 10.1021/acsnano.0c07012
_journal_year 2020
_chemical_absolute_configuration rmad
_chemical_formula_moiety 'C40 H22 Cl4 N2 O4, C2.5 H5.83 N0.83 O0.83'
_chemical_formula_sum 'C42.5 H27.83 Cl4 N2.83 O4.83'
_chemical_formula_weight 797.31
_space_group_crystal_system trigonal
_space_group_IT_number 144
_space_group_name_Hall 'P 31'
_space_group_name_H-M_alt 'P 31'
_atom_sites_solution_hydrogens geom
_atom_sites_solution_primary direct
_atom_sites_solution_secondary difmap
_audit_creation_method SHELXL-2014
_audit_update_record
;
2017-07-19 deposited with the CCDC.	2020-04-16 downloaded from the CCDC.
;
_cell_angle_alpha 90
_cell_angle_beta 90
_cell_angle_gamma 120
_cell_formula_units_Z 6
_cell_length_a 11.8350(17)
_cell_length_b 11.8350(17)
_cell_length_c 43.729(9)
_cell_measurement_reflns_used 99714
_cell_measurement_temperature 100(2)
_cell_measurement_theta_max 25.94
_cell_measurement_theta_min 0.315
_cell_volume 5304.4(15)
_computing_cell_refinement 'HKL3000sm (Otwinowski & Minor, 1997)'
_computing_data_collection 'PAL BL2D-SMDC Program'
_computing_data_reduction 'HKL3000sm (Otwinowski & Minor, 1997)'
_computing_molecular_graphics Mercury
_computing_publication_material WinGX
_computing_structure_refinement 'SHELXL-2014 (Sheldrick, 2014)'
_computing_structure_solution 'SHELXL-2014 (Sheldrick, 2014)'
_diffrn_ambient_temperature 100(2)
_diffrn_measured_fraction_theta_full 0.989
_diffrn_measured_fraction_theta_max 0.990
_diffrn_measurement_device_type 'ADSC Q210 CCD area detector'
_diffrn_measurement_method 'omega scan'
_diffrn_radiation_type synchrotron
_diffrn_radiation_wavelength 0.700
_diffrn_reflns_av_R_equivalents 0.0899
_diffrn_reflns_av_unetI/netI 0.0733
_diffrn_reflns_Laue_measured_fraction_full 0.989
_diffrn_reflns_Laue_measured_fraction_max 0.990
_diffrn_reflns_limit_h_max 14
_diffrn_reflns_limit_h_min -14
_diffrn_reflns_limit_k_max 14
_diffrn_reflns_limit_k_min -14
_diffrn_reflns_limit_l_max 54
_diffrn_reflns_limit_l_min -54
_diffrn_reflns_number 36836
_diffrn_reflns_point_group_measured_fraction_full 0.982
_diffrn_reflns_point_group_measured_fraction_max 0.984
_diffrn_reflns_theta_full 24.835
_diffrn_reflns_theta_max 25.944
_diffrn_reflns_theta_min 1.957
_exptl_absorpt_coefficient_mu 0.388
_exptl_absorpt_correction_T_max 1
_exptl_absorpt_correction_T_min 0.589
_exptl_absorpt_correction_type empirical
_exptl_crystal_colour orange
_exptl_crystal_density_diffrn 1.498
_exptl_crystal_density_method 'not measured'
_exptl_crystal_description plate
_exptl_crystal_F_000 2456
_exptl_crystal_size_max 0.200
_exptl_crystal_size_mid 0.200
_exptl_crystal_size_min 0.030
_refine_diff_density_max 0.629
_refine_diff_density_min -0.565
_refine_diff_density_rms 0.105
_refine_ls_abs_structure_details
;
 Flack x determined using 5508 quotients [(I+)-(I-)]/[(I+)+(I-)]
 (Parsons, Flack and Wagner, Acta Cryst. B69 (2013) 249-259).
;
_refine_ls_abs_structure_Flack 0.01(3)
_refine_ls_extinction_method none
_refine_ls_goodness_of_fit_ref 1.044
_refine_ls_hydrogen_treatment constr
_refine_ls_matrix_type full
_refine_ls_number_parameters 993
_refine_ls_number_reflns 14253
_refine_ls_number_restraints 1
_refine_ls_restrained_S_all 1.044
_refine_ls_R_factor_all 0.0956
_refine_ls_R_factor_gt 0.0861
_refine_ls_shift/su_max 0.003
_refine_ls_shift/su_mean 0.000
_refine_ls_structure_factor_coef Fsqd
_refine_ls_weighting_details 'w=1/[\s^2^(Fo^2^)+(0.1431P)^2^+8.1018P] where P=(Fo^2^+2Fc^2^)/3'
_refine_ls_weighting_scheme calc
_refine_ls_wR_factor_gt 0.2344
_refine_ls_wR_factor_ref 0.2443
_reflns_Friedel_coverage 0.988
_reflns_Friedel_fraction_full 0.976
_reflns_Friedel_fraction_max 0.978
_reflns_number_gt 12836
_reflns_number_total 14253
_reflns_threshold_expression 'I > 2\s(I)'
_cod_data_source_file nn0c07012_si_008.cif
_cod_data_source_block shelxl
_cod_original_cell_volume 5304.4(19)
_cod_original_formula_sum 'C42.50 H27.83 Cl4 N2.83 O4.83'
_cod_database_code 4518140
_shelx_space_group_comment
;
The symmetry employed for this shelxl refinement is uniquely defined
by the following loop, which should always be used as a source of
symmetry information in preference to the above space-group names.
They are only intended as comments.
;
_shelx_estimated_absorpt_t_min 0.926
_shelx_estimated_absorpt_t_max 0.988
_shelxl_version_number 2014-3

loop_
_space_group_symop_operation_xyz
'x, y, z'
'-y, x-y, z+1/3'
'-x+y, -x, z+2/3'

loop_
_atom_site_label
_atom_site_type_symbol
_atom_site_fract_x
_atom_site_fract_y
_atom_site_fract_z
_atom_site_U_iso_or_equiv
_atom_site_adp_type
_atom_site_occupancy
_atom_site_site_symmetry_order
_atom_site_calc_flag
_atom_site_refinement_flags_posn
_atom_site_refinement_flags_adp
_atom_site_refinement_flags_occupancy
_atom_site_disorder_assembly
_atom_site_disorder_group
C1S C 0.672(2) 0.278(2) 0.0398(4) 0.111(7) Uani 0.923(13) 1 d . . P . .
H1S1 H 0.7525 0.3139 0.0278 0.166 Uiso 0.923(13) 1 calc R U P . .
H1S2 H 0.6021 0.2027 0.0290 0.166 Uiso 0.923(13) 1 calc R U P . .
H1S3 H 0.6466 0.3449 0.0423 0.166 Uiso 0.923(13) 1 calc R U P . .
C2S C 0.5892(17) 0.1855(16) 0.0890(4) 0.084(5) Uani 0.923(13) 1 d . . P . .
H2S1 H 0.6180 0.1633 0.1079 0.126 Uiso 0.923(13) 1 calc R U P . .
H2S2 H 0.5609 0.2487 0.0934 0.126 Uiso 0.923(13) 1 calc R U P . .
H2S3 H 0.5163 0.1064 0.0802 0.126 Uiso 0.923(13) 1 calc R U P . .
C3S C 0.8044(18) 0.2328(15) 0.0765(4) 0.081(4) Uani 0.923(13) 1 d . . P . .
H3S H 0.8073 0.2007 0.0962 0.098 Uiso 0.923(13) 1 calc R U P . .
C4S C 0.274(3) 0.154(3) 0.0539(6) 0.100(7) Uani 0.768(17) 1 d . . P . .
H4S1 H 0.2748 0.0948 0.0384 0.150 Uiso 0.768(17) 1 calc R U P . .
H4S2 H 0.3218 0.2440 0.0463 0.150 Uiso 0.768(17) 1 calc R U P . .
H4S3 H 0.3146 0.1470 0.0727 0.150 Uiso 0.768(17) 1 calc R U P . .
C5S C 0.037(3) 0.013(2) 0.0441(6) 0.112(9) Uani 0.768(17) 1 d . . P . .
H5S1 H 0.0771 -0.0227 0.0303 0.168 Uiso 0.768(17) 1 calc R U P . .
H5S2 H -0.0214 -0.0551 0.0584 0.168 Uiso 0.768(17) 1 calc R U P . .
H5S3 H -0.0129 0.0427 0.0320 0.168 Uiso 0.768(17) 1 calc R U P . .
C6S C 0.1078(17) 0.1843(17) 0.0807(3) 0.069(4) Uani 0.768(17) 1 d . . P . .
H6S H 0.0205 0.1670 0.0823 0.083 Uiso 0.768(17) 1 calc R U P . .
N1S N 0.6912(14) 0.2392(13) 0.0684(3) 0.081(4) Uani 0.923(13) 1 d . . P . .
N2S N 0.1348(18) 0.1180(16) 0.0605(3) 0.078(4) Uani 0.768(17) 1 d . . P . .
O1S O 0.8921(14) 0.2640(13) 0.0606(3) 0.090(3) Uani 0.923(13) 1 d . . P . .
O2S O 0.1920(19) 0.2683(17) 0.0978(4) 0.110(6) Uani 0.768(17) 1 d . . P . .
C1 C 0.0263(9) 0.6430(9) 0.3278(2) 0.0443(18) Uani 1 1 d . . . . .
C2 C -0.0448(9) 0.6971(9) 0.3112(2) 0.0457(19) Uani 1 1 d . . . . .
C3 C -0.1294(10) 0.7253(10) 0.3271(2) 0.0475(19) Uani 1 1 d . . . . .
H3 H -0.1356 0.7178 0.3487 0.057 Uiso 1 1 calc R U . . .
C4 C -0.2050(9) 0.7649(9) 0.3107(2) 0.0460(19) Uani 1 1 d . . . . .
C5 C -0.2008(8) 0.7744(9) 0.2791(2) 0.0427(18) Uani 1 1 d . . . . .
C6 C -0.2919(9) 0.7919(10) 0.2598(2) 0.0451(19) Uani 1 1 d . . . . .
C7 C -0.4271(9) 0.7364(9) 0.2641(2) 0.0448(18) Uani 1 1 d . . . . .
C8 C -0.4988(9) 0.7787(9) 0.2467(2) 0.0445(18) Uani 1 1 d . . . . .
H8 H -0.5898 0.7409 0.2502 0.053 Uiso 1 1 calc R U . . .
C9 C -0.4401(9) 0.8732(8) 0.2247(2) 0.0412(17) Uani 1 1 d . . . . .
C10 C -0.5122(9) 0.9270(9) 0.2088(2) 0.0429(18) Uani 1 1 d . . . . .
C11 C -0.3192(9) 1.0628(9) 0.1774(2) 0.0466(19) Uani 1 1 d . . . . .
C12 C -0.2472(8) 1.0094(9) 0.1939(2) 0.0417(17) Uani 1 1 d . . . . .
C13 C -0.1183(8) 1.0551(9) 0.1870(2) 0.0430(18) Uani 1 1 d . . . . .
H13 H -0.0751 1.1240 0.1727 0.052 Uiso 1 1 calc R U . . .
C14 C -0.0501(9) 1.0004(9) 0.2011(2) 0.0442(18) Uani 1 1 d . . . . .
C15 C -0.1129(9) 0.8968(9) 0.2217(2) 0.0421(17) Uani 1 1 d . . . . .
C16 C -0.0610(9) 0.8162(9) 0.2339(2) 0.0448(19) Uani 1 1 d . . . . .
C17 C 0.0168(8) 0.7777(8) 0.2179(2) 0.0413(18) Uani 1 1 d . . . . .
C18 C 0.0731(8) 0.7147(9) 0.2330(2) 0.0434(18) Uani 1 1 d . . . . .
H18 H 0.1236 0.6871 0.2217 0.052 Uiso 1 1 calc R U . . .
C19 C 0.0574(8) 0.6918(9) 0.2634(2) 0.0435(18) Uani 1 1 d . . . . .
C20 C 0.1224(9) 0.6293(9) 0.2790(2) 0.0452(19) Uani 1 1 d . . . . .
C21 C -0.0271(8) 0.7205(9) 0.2801(2) 0.0423(18) Uani 1 1 d . . . . .
C22 C -0.0951(8) 0.7711(9) 0.2642(2) 0.0427(18) Uani 1 1 d . . . . .
C23 C -0.2372(8) 0.8686(9) 0.2331(2) 0.0436(18) Uani 1 1 d . . . . .
C24 C -0.3098(9) 0.9169(9) 0.2170(2) 0.0432(18) Uani 1 1 d . . . . .
C25 C 0.0743(12) 0.4183(11) 0.3409(3) 0.061(3) Uani 1 1 d . . . . .
H25A H 0.1217 0.3805 0.3510 0.092 Uiso 1 1 calc R U . . .
H25B H 0.0232 0.4345 0.3561 0.092 Uiso 1 1 calc R U . . .
H25C H 0.0157 0.3576 0.3254 0.092 Uiso 1 1 calc R U . . .
C26 C 0.1712(10) 0.5463(10) 0.3258(2) 0.051(2) Uani 1 1 d . . . . .
H26 H 0.2138 0.5227 0.3092 0.062 Uiso 1 1 calc R U . . .
C27 C 0.2807(10) 0.6447(10) 0.3455(2) 0.049(2) Uani 1 1 d . . . . .
C28 C 0.3528(12) 0.7760(12) 0.3367(3) 0.062(3) Uani 1 1 d . . . . .
H28 H 0.3292 0.8046 0.3188 0.074 Uiso 1 1 calc R U . . .
C29 C 0.4591(12) 0.8650(13) 0.3542(3) 0.067(3) Uani 1 1 d . . . . .
H29 H 0.5050 0.9545 0.3486 0.080 Uiso 1 1 calc R U . . .
C30 C 0.4973(12) 0.8243(14) 0.3792(3) 0.067(3) Uani 1 1 d . . . . .
H30 H 0.5695 0.8851 0.3911 0.081 Uiso 1 1 calc R U . . .
C31 C 0.4313(12) 0.6956(14) 0.3871(3) 0.067(3) Uani 1 1 d . . . . .
H31 H 0.4602 0.6666 0.4041 0.080 Uiso 1 1 calc R U . . .
C32 C 0.3239(12) 0.6076(12) 0.3710(2) 0.060(2) Uani 1 1 d . . . . .
H32 H 0.2780 0.5191 0.3774 0.072 Uiso 1 1 calc R U . . .
C33 C -0.5614(10) 1.1483(11) 0.1950(3) 0.059(2) Uani 1 1 d . . . . .
H33A H -0.6054 1.1878 0.1841 0.089 Uiso 1 1 calc R U . . .
H33B H -0.6228 1.0818 0.2092 0.089 Uiso 1 1 calc R U . . .
H33C H -0.4872 1.2158 0.2065 0.089 Uiso 1 1 calc R U . . .
C34 C -0.5131(10) 1.0852(9) 0.1721(2) 0.049(2) Uani 1 1 d . . . . .
H34 H -0.4454 1.1585 0.1596 0.059 Uiso 1 1 calc R U . . .
C35 C -0.6163(10) 0.9923(11) 0.1493(2) 0.052(2) Uani 1 1 d . . . . .
C36 C -0.6230(11) 0.8793(11) 0.1391(2) 0.058(2) Uani 1 1 d . . . . .
H36 H -0.5624 0.8559 0.1468 0.070 Uiso 1 1 calc R U . . .
C37 C -0.7137(15) 0.7995(16) 0.1182(3) 0.080(4) Uani 1 1 d . . . . .
H37 H -0.7146 0.7224 0.1118 0.096 Uiso 1 1 calc R U . . .
C38 C -0.8025(15) 0.8278(18) 0.1065(3) 0.085(4) Uani 1 1 d . . . . .
H38 H -0.8667 0.7704 0.0924 0.102 Uiso 1 1 calc R U . . .
C39 C -0.7980(14) 0.9435(19) 0.1156(3) 0.086(5) Uani 1 1 d . . . . .
H39 H -0.8581 0.9665 0.1073 0.103 Uiso 1 1 calc R U . . .
C40 C -0.7034(12) 1.0259(15) 0.1371(2) 0.066(3) Uani 1 1 d . . . . .
H40 H -0.6996 1.1047 0.1433 0.079 Uiso 1 1 calc R U . . .
C41 C 0.1169(10) 1.1314(10) 0.2890(2) 0.051(2) Uani 1 1 d . . . . .
C42 C 0.0389(9) 1.1801(9) 0.2746(2) 0.0456(19) Uani 1 1 d . . . . .
C43 C -0.0901(10) 1.1319(9) 0.2829(2) 0.049(2) Uani 1 1 d . . . . .
H43 H -0.1286 1.0635 0.2975 0.058 Uiso 1 1 calc R U . . .
C44 C -0.1649(9) 1.1816(9) 0.2702(2) 0.0452(19) Uani 1 1 d . . . . .
C45 C -0.1102(9) 1.2830(9) 0.2492(2) 0.0454(19) Uani 1 1 d . . . . .
C46 C -0.1685(8) 1.3601(9) 0.2375(2) 0.0444(18) Uani 1 1 d . . . . .
C47 C -0.2444(8) 1.3977(9) 0.2543(2) 0.0438(18) Uani 1 1 d . . . . .
C48 C -0.3016(8) 1.4635(9) 0.2402(2) 0.0445(18) Uani 1 1 d . . . . .
H48 H -0.3459 1.4962 0.2522 0.053 Uiso 1 1 calc R U . . .
C49 C -0.2938(8) 1.4807(8) 0.2093(2) 0.0427(18) Uani 1 1 d . . . . .
C50 C -0.3626(9) 1.5410(9) 0.1941(2) 0.0453(19) Uani 1 1 d . . . . .
C51 C -0.2916(9) 1.5036(10) 0.1440(2) 0.047(2) Uani 1 1 d . . . . .
C52 C -0.2065(10) 1.4652(9) 0.1604(2) 0.0448(18) Uani 1 1 d . . . . .
C53 C -0.1206(9) 1.4419(10) 0.1436(2) 0.0472(19) Uani 1 1 d . . . . .
H53 H -0.1206 1.4449 0.1219 0.057 Uiso 1 1 calc R U . . .
C54 C -0.0325(9) 1.4134(9) 0.1593(2) 0.0430(18) Uani 1 1 d . . . . .
C55 C -0.0340(8) 1.4044(9) 0.1907(2) 0.0432(18) Uani 1 1 d . . . . .
C56 C 0.0605(9) 1.3931(9) 0.2095(2) 0.0452(18) Uani 1 1 d . . . . .
C57 C 0.1951(9) 1.4561(9) 0.2045(2) 0.0443(18) Uani 1 1 d . . . . .
C58 C 0.2751(9) 1.4218(9) 0.2201(2) 0.0451(18) Uani 1 1 d . . . . .
H58 H 0.3656 1.4637 0.2154 0.054 Uiso 1 1 calc R U . . .
C59 C 0.2236(8) 1.3270(9) 0.2423(2) 0.0434(18) Uani 1 1 d . . . . .
C60 C 0.3037(9) 1.2800(9) 0.2566(2) 0.0459(19) Uani 1 1 d . . . . .
C61 C 0.0919(9) 1.2747(9) 0.2513(2) 0.0460(19) Uani 1 1 d . . . . .
C62 C 0.0142(8) 1.3177(9) 0.2367(2) 0.0436(18) Uani 1 1 d . . . . .
C63 C -0.1413(9) 1.4031(9) 0.2069(2) 0.0438(18) Uani 1 1 d . . . . .
C64 C -0.2143(9) 1.4510(9) 0.1916(2) 0.0445(18) Uani 1 1 d . . . . .
C65 C 0.2993(12) 1.0108(11) 0.2877(3) 0.061(2) Uani 1 1 d . . . . .
H65A H 0.3567 0.9870 0.2986 0.091 Uiso 1 1 calc R U . . .
H65B H 0.2084 0.9502 0.2934 0.091 Uiso 1 1 calc R U . . .
H65C H 0.3101 1.0061 0.2656 0.091 Uiso 1 1 calc R U . . .
C66 C 0.3348(9) 1.1511(10) 0.2965(2) 0.050(2) Uani 1 1 d . . . . .
H66 H 0.4243 1.2087 0.2881 0.060 Uiso 1 1 calc R U . . .
C67 C 0.3446(10) 1.1809(11) 0.3297(2) 0.054(2) Uani 1 1 d . . . . .
C68 C 0.3898(14) 1.3115(13) 0.3381(3) 0.070(3) Uani 1 1 d . . . . .
H68 H 0.4098 1.3757 0.3228 0.084 Uiso 1 1 calc R U . . .
C69 C 0.4051(17) 1.3462(17) 0.3684(3) 0.086(4) Uani 1 1 d . . . . .
H69 H 0.4358 1.4346 0.3738 0.103 Uiso 1 1 calc R U . . .
C70 C 0.3769(16) 1.2560(18) 0.3906(3) 0.083(4) Uani 1 1 d . . . . .
H70 H 0.3878 1.2817 0.4115 0.100 Uiso 1 1 calc R U . . .
C71 C 0.3324(14) 1.1267(16) 0.3831(3) 0.077(4) Uani 1 1 d . . . . .
H71 H 0.3140 1.0639 0.3987 0.092 Uiso 1 1 calc R U . . .
C72 C 0.3151(12) 1.0902(13) 0.3528(3) 0.065(3) Uani 1 1 d . . . . .
H72 H 0.2824 1.0012 0.3476 0.078 Uiso 1 1 calc R U . . .
C73 C -0.5675(12) 1.4540(14) 0.1326(4) 0.073(3) Uani 1 1 d . . . . .
H73A H -0.6272 1.4773 0.1227 0.109 Uiso 1 1 calc R U . . .
H73B H -0.5329 1.4185 0.1174 0.109 Uiso 1 1 calc R U . . .
H73C H -0.6146 1.3883 0.1485 0.109 Uiso 1 1 calc R U . . .
C74 C -0.4556(10) 1.5750(11) 0.1472(2) 0.053(2) Uani 1 1 d . . . . .
H74 H -0.4956 1.6001 0.1641 0.064 Uiso 1 1 calc R U . . .
C75 C -0.3855(12) 1.6936(11) 0.1274(2) 0.055(2) Uani 1 1 d . . . . .
C76 C -0.2591(14) 1.7944(13) 0.1336(3) 0.068(3) Uani 1 1 d . . . . .
H76 H -0.2138 1.7860 0.1506 0.082 Uiso 1 1 calc R U . . .
C77 C -0.199(2) 1.9040(15) 0.1162(3) 0.090(5) Uani 1 1 d . . . . .
H77 H -0.1118 1.9706 0.1204 0.108 Uiso 1 1 calc R U . . .
C78 C -0.268(2) 1.9151(16) 0.0920(4) 0.092(5) Uani 1 1 d . . . . .
H78 H -0.2288 1.9918 0.0798 0.110 Uiso 1 1 calc R U . . .
C79 C -0.388(2) 1.821(2) 0.0854(4) 0.097(5) Uani 1 1 d . . . . .
H79 H -0.4323 1.8304 0.0683 0.116 Uiso 1 1 calc R U . . .
C80 C -0.4497(15) 1.7112(17) 0.1027(3) 0.082(4) Uani 1 1 d . . . . .
H80 H -0.5367 1.6462 0.0979 0.098 Uiso 1 1 calc R U . . .
N1 N 0.1026(7) 0.6076(8) 0.31001(18) 0.0453(16) Uani 1 1 d . . . . .
N2 N -0.4452(7) 1.0230(8) 0.18677(18) 0.0443(16) Uani 1 1 d . . . . .
N3 N 0.2493(8) 1.1900(8) 0.28036(18) 0.0472(16) Uani 1 1 d . . . . .
N4 N -0.3648(7) 1.5393(8) 0.16240(18) 0.0469(17) Uani 1 1 d . . . . .
O1 O 0.0209(7) 0.6297(7) 0.35532(15) 0.0508(15) Uani 1 1 d . . . . .
O2 O 0.1912(7) 0.5972(7) 0.26491(15) 0.0491(14) Uani 1 1 d . . . . .
O3 O -0.6272(6) 0.8889(7) 0.21461(15) 0.0482(14) Uani 1 1 d . . . . .
O4 O -0.2697(7) 1.1406(7) 0.15643(16) 0.0523(15) Uani 1 1 d . . . . .
O5 O 0.0730(7) 1.0442(8) 0.30815(18) 0.0595(17) Uani 1 1 d . . . . .
O6 O 0.4162(7) 1.3185(7) 0.24859(17) 0.0540(16) Uani 1 1 d . . . . .
O7 O -0.4176(7) 1.5875(7) 0.20879(17) 0.0522(15) Uani 1 1 d . . . . .
O8 O -0.2993(7) 1.5035(8) 0.11660(16) 0.0534(16) Uani 1 1 d . . . . .
Cl1 Cl -0.3018(2) 0.8044(3) 0.33240(5) 0.0510(5) Uani 1 1 d . . . . .
Cl2 Cl 0.0311(2) 0.7870(2) 0.17898(5) 0.0479(5) Uani 1 1 d . . . . .
Cl3 Cl -0.5113(2) 0.6087(2) 0.28819(5) 0.0494(5) Uani 1 1 d . . . . .
Cl4 Cl 0.1124(2) 1.0724(2) 0.19364(5) 0.0504(5) Uani 1 1 d . . . . .
Cl5 Cl -0.3266(2) 1.1034(2) 0.27991(5) 0.0513(5) Uani 1 1 d . . . . .
Cl6 Cl 0.2686(2) 1.5880(2) 0.18032(5) 0.0479(5) Uani 1 1 d . . . . .
Cl7 Cl -0.2582(2) 1.3859(2) 0.29326(5) 0.0505(5) Uani 1 1 d . . . . .
Cl8 Cl 0.0618(2) 1.3749(2) 0.13686(5) 0.0485(5) Uani 1 1 d . . . . .

loop_
_atom_site_aniso_label
_atom_site_aniso_U_11
_atom_site_aniso_U_22
_atom_site_aniso_U_33
_atom_site_aniso_U_23
_atom_site_aniso_U_13
_atom_site_aniso_U_12
C1S 0.129(17) 0.083(12) 0.075(10) 0.010(8) 0.007(10) 0.020(12)
C2S 0.083(10) 0.068(9) 0.077(8) 0.011(7) -0.001(7) 0.019(8)
C3S 0.082(11) 0.059(8) 0.087(10) -0.005(7) -0.007(8) 0.023(8)
C4S 0.110(18) 0.107(17) 0.111(15) 0.009(12) 0.016(12) 0.075(16)
C5S 0.14(2) 0.066(12) 0.105(15) -0.017(10) -0.022(14) 0.028(14)
C6S 0.056(9) 0.071(10) 0.063(8) 0.011(7) 0.000(6) 0.019(8)
N1S 0.085(9) 0.059(7) 0.080(7) -0.013(5) 0.005(6) 0.021(6)
N2S 0.091(11) 0.065(9) 0.081(9) 0.004(7) -0.005(7) 0.040(8)
O1S 0.106(9) 0.093(8) 0.080(7) -0.008(5) 0.004(6) 0.056(7)
O2S 0.111(13) 0.086(11) 0.115(11) -0.026(8) 0.004(9) 0.036(10)
C1 0.038(4) 0.036(4) 0.059(5) -0.003(3) -0.001(3) 0.018(4)
C2 0.043(5) 0.045(5) 0.052(5) -0.003(3) -0.001(3) 0.024(4)
C3 0.043(5) 0.046(5) 0.056(5) -0.004(4) -0.001(4) 0.024(4)
C4 0.030(4) 0.044(5) 0.060(5) -0.001(4) 0.003(3) 0.015(4)
C5 0.025(4) 0.037(4) 0.062(5) -0.003(3) 0.001(3) 0.013(3)
C6 0.037(4) 0.050(5) 0.053(5) -0.007(4) -0.002(3) 0.025(4)
C7 0.040(5) 0.048(5) 0.049(4) -0.003(4) 0.003(3) 0.024(4)
C8 0.032(4) 0.037(4) 0.064(5) -0.004(4) -0.003(3) 0.016(4)
C9 0.038(4) 0.034(4) 0.052(4) -0.006(3) -0.005(3) 0.018(4)
C10 0.041(4) 0.032(4) 0.055(5) -0.001(3) 0.001(3) 0.018(4)
C11 0.042(5) 0.037(4) 0.052(5) 0.000(3) 0.003(4) 0.013(4)
C12 0.035(4) 0.036(4) 0.052(4) 0.001(3) 0.002(3) 0.016(3)
C13 0.035(4) 0.037(4) 0.052(4) 0.001(3) 0.006(3) 0.014(3)
C14 0.036(4) 0.037(4) 0.055(5) -0.003(3) 0.003(3) 0.015(4)
C15 0.034(4) 0.037(4) 0.057(5) -0.004(3) -0.001(3) 0.019(4)
C16 0.035(4) 0.042(5) 0.054(5) -0.007(3) -0.003(3) 0.016(4)
C17 0.025(4) 0.036(4) 0.061(5) -0.006(3) -0.001(3) 0.014(3)
C18 0.030(4) 0.036(4) 0.063(5) -0.006(3) 0.003(3) 0.015(3)
C19 0.029(4) 0.042(4) 0.058(5) -0.002(3) 0.002(3) 0.016(4)
C20 0.033(4) 0.040(4) 0.063(5) -0.006(4) -0.001(3) 0.018(4)
C21 0.034(4) 0.041(4) 0.053(4) -0.006(3) 0.000(3) 0.019(4)
C22 0.033(4) 0.040(4) 0.052(4) -0.004(3) -0.003(3) 0.016(4)
C23 0.030(4) 0.040(4) 0.053(4) -0.002(3) 0.000(3) 0.012(3)
C24 0.033(4) 0.041(5) 0.051(4) -0.004(3) 0.001(3) 0.015(4)
C25 0.068(7) 0.049(6) 0.067(6) 0.005(4) 0.005(5) 0.029(5)
C26 0.046(5) 0.050(5) 0.064(5) 0.000(4) 0.001(4) 0.029(4)
C27 0.048(5) 0.052(5) 0.056(5) -0.002(4) -0.001(4) 0.031(4)
C28 0.058(6) 0.051(6) 0.078(7) -0.001(5) -0.011(5) 0.028(5)
C29 0.051(6) 0.062(7) 0.088(8) -0.006(6) -0.008(5) 0.028(5)
C30 0.049(6) 0.075(8) 0.077(7) -0.021(6) -0.010(5) 0.030(6)
C31 0.059(7) 0.084(9) 0.065(6) 0.000(5) -0.010(5) 0.042(7)
C32 0.061(6) 0.058(6) 0.062(6) 0.007(4) -0.002(5) 0.031(5)
C33 0.044(5) 0.045(5) 0.090(7) -0.007(5) 0.000(5) 0.023(4)
C34 0.043(5) 0.040(5) 0.069(6) 0.007(4) 0.004(4) 0.023(4)
C35 0.046(5) 0.062(6) 0.048(5) 0.009(4) 0.004(4) 0.028(5)
C36 0.054(6) 0.053(6) 0.064(6) -0.002(4) -0.007(4) 0.024(5)
C37 0.075(9) 0.081(9) 0.063(7) -0.005(6) -0.008(6) 0.023(7)
C38 0.065(8) 0.107(12) 0.061(7) -0.005(7) -0.010(5) 0.026(8)
C39 0.057(7) 0.130(14) 0.060(7) 0.012(7) -0.002(5) 0.039(8)
C40 0.058(6) 0.105(10) 0.056(6) 0.014(6) 0.007(4) 0.058(7)
C41 0.046(5) 0.044(5) 0.059(5) 0.003(4) 0.001(4) 0.020(4)
C42 0.034(4) 0.040(4) 0.053(5) -0.002(3) 0.000(3) 0.011(4)
C43 0.050(5) 0.041(5) 0.053(5) -0.002(4) 0.002(4) 0.021(4)
C44 0.043(5) 0.041(5) 0.049(4) -0.002(3) -0.001(3) 0.019(4)
C45 0.038(4) 0.046(5) 0.052(5) -0.004(4) 0.001(3) 0.021(4)
C46 0.030(4) 0.042(5) 0.057(5) -0.003(4) 0.000(3) 0.014(4)
C47 0.029(4) 0.035(4) 0.062(5) -0.006(3) -0.001(3) 0.012(3)
C48 0.030(4) 0.035(4) 0.062(5) -0.004(3) 0.003(3) 0.011(3)
C49 0.028(4) 0.032(4) 0.067(5) -0.003(3) 0.004(3) 0.014(3)
C50 0.033(4) 0.036(4) 0.064(5) -0.001(4) 0.004(3) 0.014(4)
C51 0.039(5) 0.045(5) 0.061(5) -0.004(4) -0.001(4) 0.025(4)
C52 0.046(5) 0.037(4) 0.056(5) -0.003(3) -0.004(4) 0.024(4)
C53 0.040(4) 0.044(5) 0.056(5) -0.001(4) 0.000(4) 0.021(4)
C54 0.033(4) 0.041(4) 0.053(5) -0.002(3) 0.001(3) 0.017(4)
C55 0.028(4) 0.039(4) 0.055(5) -0.002(3) 0.004(3) 0.012(3)
C56 0.040(5) 0.047(5) 0.050(4) -0.004(4) 0.000(3) 0.023(4)
C57 0.035(4) 0.047(5) 0.049(4) -0.002(3) 0.003(3) 0.019(4)
C58 0.038(4) 0.040(4) 0.056(5) -0.001(3) 0.003(3) 0.018(4)
C59 0.031(4) 0.036(4) 0.054(5) 0.001(3) 0.002(3) 0.011(3)
C60 0.042(5) 0.039(4) 0.057(5) 0.001(3) 0.003(4) 0.020(4)
C61 0.038(4) 0.038(4) 0.054(5) 0.002(3) 0.000(3) 0.013(4)
C62 0.031(4) 0.039(4) 0.055(5) 0.001(3) 0.000(3) 0.014(4)
C63 0.037(4) 0.046(5) 0.052(5) -0.004(4) 0.002(3) 0.023(4)
C64 0.044(5) 0.040(4) 0.056(5) -0.004(3) -0.001(4) 0.026(4)
C65 0.056(6) 0.050(6) 0.083(7) 0.000(5) -0.005(5) 0.031(5)
C66 0.033(4) 0.042(5) 0.070(6) 0.009(4) -0.004(4) 0.016(4)
C67 0.044(5) 0.054(6) 0.067(6) 0.006(4) -0.002(4) 0.027(5)
C68 0.080(8) 0.059(7) 0.076(7) -0.001(5) -0.019(6) 0.039(6)
C69 0.106(12) 0.090(10) 0.087(9) -0.030(7) -0.033(8) 0.067(10)
C70 0.091(10) 0.124(13) 0.064(7) -0.015(7) -0.025(6) 0.075(10)
C71 0.069(8) 0.099(11) 0.066(7) 0.018(7) 0.001(5) 0.045(8)
C72 0.049(6) 0.067(7) 0.073(7) 0.009(5) -0.006(5) 0.024(5)
C73 0.047(6) 0.066(7) 0.105(9) -0.014(6) -0.018(6) 0.029(6)
C74 0.044(5) 0.061(6) 0.065(6) -0.007(4) -0.009(4) 0.034(5)
C75 0.067(7) 0.056(6) 0.060(5) -0.004(4) -0.008(4) 0.044(5)
C76 0.076(8) 0.064(7) 0.065(6) 0.000(5) -0.007(5) 0.035(6)
C77 0.138(15) 0.059(8) 0.065(7) 0.001(5) -0.002(8) 0.043(9)
C78 0.123(15) 0.071(9) 0.096(10) 0.022(7) 0.017(9) 0.060(10)
C79 0.112(14) 0.099(12) 0.090(10) 0.022(9) -0.012(9) 0.062(11)
C80 0.068(8) 0.096(11) 0.077(8) 0.012(7) -0.016(6) 0.038(8)
N1 0.035(4) 0.047(4) 0.059(4) 0.000(3) 0.000(3) 0.024(3)
N2 0.033(4) 0.041(4) 0.058(4) 0.003(3) 0.001(3) 0.018(3)
N3 0.040(4) 0.044(4) 0.061(4) 0.004(3) 0.003(3) 0.023(3)
N4 0.031(4) 0.053(5) 0.062(4) -0.003(3) 0.001(3) 0.025(3)
O1 0.049(4) 0.055(4) 0.053(3) 0.000(3) -0.001(3) 0.030(3)
O2 0.044(3) 0.046(4) 0.063(4) -0.004(3) 0.003(3) 0.027(3)
O3 0.030(3) 0.044(3) 0.067(4) 0.004(3) 0.005(3) 0.016(3)
O4 0.048(4) 0.040(3) 0.065(4) 0.006(3) 0.005(3) 0.019(3)
O5 0.047(4) 0.052(4) 0.075(5) 0.014(3) 0.006(3) 0.021(3)
O6 0.036(3) 0.050(4) 0.073(4) 0.003(3) 0.003(3) 0.019(3)
O7 0.041(3) 0.047(4) 0.069(4) -0.004(3) 0.007(3) 0.023(3)
O8 0.047(4) 0.059(4) 0.061(4) -0.001(3) 0.000(3) 0.031(3)
Cl1 0.0496(12) 0.0584(13) 0.0526(11) -0.0008(9) 0.0034(9) 0.0326(11)
Cl2 0.0411(11) 0.0483(12) 0.0534(11) -0.0033(8) 0.0024(8) 0.0216(9)
Cl3 0.0397(11) 0.0467(12) 0.0599(12) 0.0061(9) 0.0053(8) 0.0201(9)
Cl4 0.0357(10) 0.0438(11) 0.0651(12) -0.0013(9) 0.0051(9) 0.0148(9)
Cl5 0.0388(11) 0.0464(12) 0.0601(12) -0.0006(9) 0.0057(9) 0.0148(9)
Cl6 0.0391(11) 0.0436(11) 0.0577(11) 0.0035(8) 0.0042(8) 0.0181(9)
Cl7 0.0452(12) 0.0481(12) 0.0534(11) -0.0032(9) 0.0051(9) 0.0196(10)
Cl8 0.0445(11) 0.0517(12) 0.0506(10) -0.0016(9) 0.0044(8) 0.0251(10)

loop_
_atom_type_symbol
_atom_type_description
_atom_type_scat_dispersion_real
_atom_type_scat_dispersion_imag
_atom_type_scat_source
C C 0.0033 0.0016 'International Tables Vol C Tables 4.2.6.8 and 6.1.1.4'
H H 0.0000 0.0000 'International Tables Vol C Tables 4.2.6.8 and 6.1.1.4'
N N 0.0061 0.0033 'International Tables Vol C Tables 4.2.6.8 and 6.1.1.4'
O O 0.0106 0.0060 'International Tables Vol C Tables 4.2.6.8 and 6.1.1.4'
Cl Cl 0.1484 0.1585 'International Tables Vol C Tables 4.2.6.8 and 6.1.1.4'

loop_
_geom_angle_atom_site_label_1
_geom_angle_atom_site_label_2
_geom_angle_atom_site_label_3
_geom_angle
_geom_angle_site_symmetry_1
_geom_angle_site_symmetry_3
_geom_angle_publ_flag
O1S C3S N1S 123.8(17) . . ?
O2S C6S N2S 122.7(19) . . ?
C2S N1S C1S 119.1(18) . . ?
C2S N1S C3S 116.3(15) . . ?
C1S N1S C3S 123.9(16) . . ?
C6S N2S C5S 122(2) . . ?
C6S N2S C4S 120.9(17) . . ?
C5S N2S C4S 117(2) . . ?
O1 C1 N1 120.7(8) . . ?
O1 C1 C2 122.6(8) . . ?
N1 C1 C2 116.7(8) . . ?
C21 C2 C3 120.0(8) . . ?
C21 C2 C1 120.4(8) . . ?
C3 C2 C1 119.5(8) . . ?
C2 C3 C4 118.9(9) . . ?
C5 C4 C3 122.3(8) . . ?
C5 C4 Cl1 121.9(7) . . ?
C3 C4 Cl1 115.8(7) . . ?
C4 C5 C22 116.7(8) . . ?
C4 C5 C6 126.1(8) . . ?
C22 C5 C6 117.2(8) . . ?
C7 C6 C23 117.3(8) . . ?
C7 C6 C5 127.0(9) . . ?
C23 C6 C5 115.7(8) . . ?
C8 C7 C6 120.6(9) . . ?
C8 C7 Cl3 117.6(7) . . ?
C6 C7 Cl3 121.6(7) . . ?
C9 C8 C7 121.4(8) . . ?
C8 C9 C24 119.0(8) . . ?
C8 C9 C10 121.3(8) . . ?
C24 C9 C10 119.8(8) . . ?
O3 C10 N2 121.1(8) . . ?
O3 C10 C9 121.3(8) . . ?
N2 C10 C9 117.6(8) . . ?
O4 C11 N2 120.6(9) . . ?
O4 C11 C12 121.8(9) . . ?
N2 C11 C12 117.6(8) . . ?
C13 C12 C24 121.1(8) . . ?
C13 C12 C11 119.3(8) . . ?
C24 C12 C11 119.6(8) . . ?
C12 C13 C14 120.3(8) . . ?
C15 C14 C13 120.6(8) . . ?
C15 C14 Cl4 122.4(7) . . ?
C13 C14 Cl4 116.8(7) . . ?
C14 C15 C23 117.7(8) . . ?
C14 C15 C16 126.3(8) . . ?
C23 C15 C16 116.0(8) . . ?
C17 C16 C22 117.2(9) . . ?
C17 C16 C15 125.8(9) . . ?
C22 C16 C15 117.0(8) . . ?
C18 C17 C16 120.4(8) . . ?
C18 C17 Cl2 116.6(6) . . ?
C16 C17 Cl2 122.4(7) . . ?
C19 C18 C17 121.3(8) . . ?
C18 C19 C21 120.3(8) . . ?
C18 C19 C20 120.1(8) . . ?
C21 C19 C20 119.5(8) . . ?
O2 C20 N1 120.9(8) . . ?
O2 C20 C19 121.3(9) . . ?
N1 C20 C19 117.8(7) . . ?
C2 C21 C22 120.6(8) . . ?
C2 C21 C19 121.1(8) . . ?
C22 C21 C19 118.3(8) . . ?
C21 C22 C16 120.6(8) . . ?
C21 C22 C5 118.9(8) . . ?
C16 C22 C5 120.5(8) . . ?
C6 C23 C15 121.6(8) . . ?
C6 C23 C24 119.0(8) . . ?
C15 C23 C24 119.3(8) . . ?
C12 C24 C9 121.2(9) . . ?
C12 C24 C23 118.5(8) . . ?
C9 C24 C23 120.3(8) . . ?
N1 C26 C27 110.7(8) . . ?
N1 C26 C25 111.2(9) . . ?
C27 C26 C25 116.6(9) . . ?
C32 C27 C28 117.1(10) . . ?
C32 C27 C26 121.8(10) . . ?
C28 C27 C26 120.7(9) . . ?
C29 C28 C27 120.3(11) . . ?
C30 C29 C28 120.5(12) . . ?
C29 C30 C31 119.6(11) . . ?
C30 C31 C32 120.9(11) . . ?
C31 C32 C27 121.6(11) . . ?
N2 C34 C33 112.9(8) . . ?
N2 C34 C35 111.2(8) . . ?
C33 C34 C35 114.8(9) . . ?
C36 C35 C40 117.8(11) . . ?
C36 C35 C34 123.1(9) . . ?
C40 C35 C34 119.0(11) . . ?
C37 C36 C35 122.2(12) . . ?
C38 C37 C36 121.4(16) . . ?
C37 C38 C39 118.7(13) . . ?
C38 C39 C40 119.4(14) . . ?
C35 C40 C39 120.4(14) . . ?
O5 C41 N3 119.7(9) . . ?
O5 C41 C42 123.0(9) . . ?
N3 C41 C42 117.3(8) . . ?
C43 C42 C61 118.6(9) . . ?
C43 C42 C41 120.7(9) . . ?
C61 C42 C41 120.7(9) . . ?
C42 C43 C44 121.5(9) . . ?
C45 C44 C43 120.4(9) . . ?
C45 C44 Cl5 122.9(7) . . ?
C43 C44 Cl5 116.6(7) . . ?
C44 C45 C62 118.1(9) . . ?
C44 C45 C46 126.9(8) . . ?
C62 C45 C46 115.0(8) . . ?
C47 C46 C63 116.8(8) . . ?
C47 C46 C45 126.0(8) . . ?
C63 C46 C45 117.1(8) . . ?
C46 C47 C48 120.7(9) . . ?
C46 C47 Cl7 123.3(7) . . ?
C48 C47 Cl7 115.5(7) . . ?
C49 C48 C47 120.2(8) . . ?
C48 C49 C64 121.1(8) . . ?
C48 C49 C50 120.4(8) . . ?
C64 C49 C50 118.4(8) . . ?
O7 C50 N4 121.5(9) . . ?
O7 C50 C49 121.5(9) . . ?
N4 C50 C49 117.0(8) . . ?
O8 C51 N4 121.2(8) . . ?
O8 C51 C52 123.0(8) . . ?
N4 C51 C52 115.7(8) . . ?
C64 C52 C53 120.9(8) . . ?
C64 C52 C51 120.3(8) . . ?
C53 C52 C51 118.8(8) . . ?
C52 C53 C54 119.1(9) . . ?
C55 C54 C53 121.2(8) . . ?
C55 C54 Cl8 122.5(7) . . ?
C53 C54 Cl8 116.0(7) . . ?
C54 C55 C63 117.7(8) . . ?
C54 C55 C56 126.3(8) . . ?
C63 C55 C56 115.9(8) . . ?
C57 C56 C62 116.5(8) . . ?
C57 C56 C55 126.0(9) . . ?
C62 C56 C55 117.3(8) . . ?
C58 C57 C56 122.0(9) . . ?
C58 C57 Cl6 117.4(7) . . ?
C56 C57 Cl6 120.4(8) . . ?
C59 C58 C57 119.9(9) . . ?
C58 C59 C61 119.7(9) . . ?
C58 C59 C60 120.4(8) . . ?
C61 C59 C60 119.9(8) . . ?
O6 C60 N3 119.9(9) . . ?
O6 C60 C59 122.1(9) . . ?
N3 C60 C59 118.1(8) . . ?
C62 C61 C42 120.3(9) . . ?
C62 C61 C59 119.5(8) . . ?
C42 C61 C59 120.2(9) . . ?
C61 C62 C56 119.3(8) . . ?
C61 C62 C45 119.3(8) . . ?
C56 C62 C45 121.4(8) . . ?
C46 C63 C64 121.2(8) . . ?
C46 C63 C55 120.5(8) . . ?
C64 C63 C55 118.3(8) . . ?
C52 C64 C49 122.3(8) . . ?
C52 C64 C63 120.0(8) . . ?
C49 C64 C63 117.7(8) . . ?
N3 C66 C67 112.1(8) . . ?
N3 C66 C65 110.7(8) . . ?
C67 C66 C65 116.5(9) . . ?
C72 C67 C68 118.1(11) . . ?
C72 C67 C66 124.7(11) . . ?
C68 C67 C66 117.2(10) . . ?
C69 C68 C67 120.2(12) . . ?
C70 C69 C68 120.8(14) . . ?
C69 C70 C71 120.5(12) . . ?
C72 C71 C70 119.2(12) . . ?
C71 C72 C67 121.2(13) . . ?
N4 C74 C75 112.5(8) . . ?
N4 C74 C73 109.4(9) . . ?
C75 C74 C73 117.0(10) . . ?
C76 C75 C80 117.0(12) . . ?
C76 C75 C74 122.9(9) . . ?
C80 C75 C74 120.0(11) . . ?
C77 C76 C75 122.3(13) . . ?
C76 C77 C78 117.7(17) . . ?
C79 C78 C77 121.5(15) . . ?
C78 C79 C80 121.3(14) . . ?
C79 C80 C75 120.2(15) . . ?
C20 N1 C1 124.2(7) . . ?
C20 N1 C26 117.4(7) . . ?
C1 N1 C26 118.4(8) . . ?
C11 N2 C10 124.0(8) . . ?
C11 N2 C34 117.6(8) . . ?
C10 N2 C34 118.4(7) . . ?
C60 N3 C41 123.3(8) . . ?
C60 N3 C66 117.8(8) . . ?
C41 N3 C66 118.9(8) . . ?
C50 N4 C51 124.9(8) . . ?
C50 N4 C74 116.8(7) . . ?
C51 N4 C74 118.2(8) . . ?

loop_
_geom_bond_atom_site_label_1
_geom_bond_atom_site_label_2
_geom_bond_distance
_geom_bond_site_symmetry_2
_geom_bond_publ_flag
C1S N1S 1.39(2) . ?
C2S N1S 1.38(2) . ?
C3S O1S 1.15(2) . ?
C3S N1S 1.42(2) . ?
C4S N2S 1.50(3) . ?
C5S N2S 1.40(3) . ?
C6S O2S 1.24(2) . ?
C6S N2S 1.32(2) . ?
C1 O1 1.213(11) . ?
C1 N1 1.404(12) . ?
C1 C2 1.478(13) . ?
C2 C21 1.383(13) . ?
C2 C3 1.389(13) . ?
C3 C4 1.397(14) . ?
C4 C5 1.387(13) . ?
C4 Cl1 1.721(9) . ?
C5 C22 1.429(12) . ?
C5 C6 1.464(12) . ?
C6 C7 1.406(13) . ?
C6 C23 1.419(13) . ?
C7 C8 1.406(13) . ?
C7 Cl3 1.697(10) . ?
C8 C9 1.371(13) . ?
C9 C24 1.400(12) . ?
C9 C10 1.469(12) . ?
C10 O3 1.228(11) . ?
C10 N2 1.396(12) . ?
C11 O4 1.221(12) . ?
C11 N2 1.382(12) . ?
C11 C12 1.479(13) . ?
C12 C13 1.372(12) . ?
C12 C24 1.400(13) . ?
C13 C14 1.405(13) . ?
C14 C15 1.397(13) . ?
C14 Cl4 1.700(9) . ?
C15 C23 1.426(12) . ?
C15 C16 1.470(13) . ?
C16 C17 1.401(12) . ?
C16 C22 1.411(13) . ?
C17 C18 1.390(13) . ?
C17 Cl2 1.707(9) . ?
C18 C19 1.352(13) . ?
C19 C21 1.409(12) . ?
C19 C20 1.474(13) . ?
C20 O2 1.223(11) . ?
C20 N1 1.379(12) . ?
C21 C22 1.404(13) . ?
C23 C24 1.432(13) . ?
C25 C26 1.520(15) . ?
C26 N1 1.499(12) . ?
C26 C27 1.508(14) . ?
C27 C32 1.385(14) . ?
C27 C28 1.401(16) . ?
C28 C29 1.398(17) . ?
C29 C30 1.358(19) . ?
C30 C31 1.36(2) . ?
C31 C32 1.369(18) . ?
C33 C34 1.523(14) . ?
C34 N2 1.480(12) . ?
C34 C35 1.534(14) . ?
C35 C36 1.374(16) . ?
C35 C40 1.383(14) . ?
C36 C37 1.365(17) . ?
C37 C38 1.35(2) . ?
C38 C39 1.40(3) . ?
C39 C40 1.41(2) . ?
C41 O5 1.226(12) . ?
C41 N3 1.411(13) . ?
C41 C42 1.453(14) . ?
C42 C43 1.385(14) . ?
C42 C61 1.408(13) . ?
C43 C44 1.399(14) . ?
C44 C45 1.389(13) . ?
C44 Cl5 1.710(10) . ?
C45 C62 1.425(12) . ?
C45 C46 1.482(13) . ?
C46 C47 1.394(13) . ?
C46 C63 1.412(13) . ?
C47 C48 1.407(13) . ?
C47 Cl7 1.710(10) . ?
C48 C49 1.360(13) . ?
C49 C64 1.392(12) . ?
C49 C50 1.483(13) . ?
C50 O7 1.224(12) . ?
C50 N4 1.384(12) . ?
C51 O8 1.202(12) . ?
C51 N4 1.393(11) . ?
C51 C52 1.483(12) . ?
C52 C64 1.373(13) . ?
C52 C53 1.389(14) . ?
C53 C54 1.422(13) . ?
C54 C55 1.377(13) . ?
C54 Cl8 1.711(9) . ?
C55 C63 1.446(12) . ?
C55 C56 1.448(13) . ?
C56 C57 1.397(13) . ?
C56 C62 1.421(13) . ?
C57 C58 1.383(14) . ?
C57 Cl6 1.718(10) . ?
C58 C59 1.375(13) . ?
C59 C61 1.415(12) . ?
C59 C60 1.458(13) . ?
C60 O6 1.223(12) . ?
C60 N3 1.395(12) . ?
C61 C62 1.407(13) . ?
C63 C64 1.414(13) . ?
C65 C66 1.544(15) . ?
C66 N3 1.483(12) . ?
C66 C67 1.485(15) . ?
C67 C72 1.384(16) . ?
C67 C68 1.409(17) . ?
C68 C69 1.369(19) . ?
C69 C70 1.36(2) . ?
C70 C71 1.39(2) . ?
C71 C72 1.378(19) . ?
C73 C74 1.521(16) . ?
C74 N4 1.493(12) . ?
C74 C75 1.498(16) . ?
C75 C76 1.396(18) . ?
C75 C80 1.397(16) . ?
C76 C77 1.360(19) . ?
C77 C78 1.39(2) . ?
C78 C79 1.33(3) . ?
C79 C80 1.36(2) . ?
